data_7009622
loop_
_publ_author_name
'Hitchcock, Peter B.'
'Lappert, Michael F.'
'Layh, Marcus'
'Liu, Dian-Sheng'
'Sablong, Rafael'
'Shun, Tian'

_publ_section_title
;
 Reactions of LiCHR2 and related lithium alkyls with \a-H free nitriles
 and the crystal structures of eleven representative lithium
 1,3-diazaallyls, 1-azaallyls and \b-diketiminates
;
_journal_issue 14
_journal_name_full 'Journal of the Chemical Society, Dalton Transactions'
_journal_page_first 2301
_journal_paper_doi 10.1039/b002376k
_journal_year 2000
_chemical_formula_structural '[{Li(thf)(Me3SiNCPhCHSiMe3)}2]'
_chemical_formula_sum 'C36 H64 Li2 N2 O2 Si4'
_chemical_formula_weight 683.13
_chemical_name_systematic
; 
 ? 
;
_space_group_IT_number 2
_symmetry_cell_setting triclinic
_symmetry_space_group_name_Hall '-P 1'
_symmetry_space_group_name_H-M 'P -1'
_atom_sites_solution_hydrogens geom
_atom_sites_solution_primary direct
_atom_sites_solution_secondary difmap
_audit_creation_method SHELXL
_cell_angle_alpha 92.49(2)
_cell_angle_beta 96.370(10)
_cell_angle_gamma 97.52(2)
_cell_formula_units_Z 1
_cell_length_a 9.7810(10)
_cell_length_b 10.239(3)
_cell_length_c 10.416(2)
_cell_measurement_reflns_used 25
_cell_measurement_temperature 173(2)
_cell_measurement_theta_max 10
_cell_measurement_theta_min 7
_cell_volume 1026.0(4)
_computing_cell_refinement 'Enraf-Nonius CAD4'
_computing_data_collection 'Enraf-Nonius CAD4'
_computing_molecular_graphics 'CAMERON (Watkin and Pearce,1993)'
_computing_publication_material SHELXL-93
_computing_structure_refinement 'SHELXL-93 (Sheldrick, 1993)'
_computing_structure_solution 'SHELXS-86 (Sheldrick, 1990)'
_diffrn_ambient_temperature 173(2)
_diffrn_measurement_device ' Enraf-Nonius CAD4'
_diffrn_measurement_method \w--2\q
_diffrn_radiation_monochromator graphite
_diffrn_radiation_source 'fine-focus sealed tube'
_diffrn_radiation_type MoK\a
_diffrn_radiation_wavelength 0.71073
_diffrn_reflns_av_R_equivalents 0.0000
_diffrn_reflns_av_sigmaI/netI 0.0556
_diffrn_reflns_limit_h_max 13
_diffrn_reflns_limit_h_min 0
_diffrn_reflns_limit_k_max 14
_diffrn_reflns_limit_k_min -14
_diffrn_reflns_limit_l_max 14
_diffrn_reflns_limit_l_min -14
_diffrn_reflns_number 5962
_diffrn_reflns_theta_max 29.97
_diffrn_reflns_theta_min 2.01
_diffrn_standards_decay_% 0
_diffrn_standards_interval_time 120
_diffrn_standards_number 2
_exptl_absorpt_coefficient_mu 0.176
_exptl_absorpt_correction_type none
_exptl_crystal_density_diffrn 1.106
_exptl_crystal_F_000 372
_exptl_crystal_size_max 0.30
_exptl_crystal_size_mid 0.30
_exptl_crystal_size_min 0.30
_refine_diff_density_max 0.355
_refine_diff_density_min -0.215
_refine_diff_density_rms 0.052
_refine_ls_extinction_method none
_refine_ls_goodness_of_fit_all 1.020
_refine_ls_goodness_of_fit_obs 1.051
_refine_ls_hydrogen_treatment riding
_refine_ls_matrix_type full
_refine_ls_number_parameters 208
_refine_ls_number_reflns 5961
_refine_ls_number_restraints 0
_refine_ls_restrained_S_all 1.021
_refine_ls_restrained_S_obs 1.051
_refine_ls_R_factor_all 0.0643
_refine_ls_R_factor_obs 0.0437
_refine_ls_shift/esd_max 0.001
_refine_ls_shift/esd_mean 0.000
_refine_ls_structure_factor_coef Fsqd
_refine_ls_weighting_details 'w=1/[\s^2^(Fo^2^)+(0.0443P)^2^+0.2883P] where P=(Fo^2^+2Fc^2^)/3'
_refine_ls_weighting_scheme calc
_refine_ls_wR_factor_all 0.1144
_refine_ls_wR_factor_obs 0.1029
_reflns_number_observed 4592
_reflns_number_total 5962
_reflns_observed_criterion >2sigma(I)
_cod_data_source_file b002376k.txt
_cod_data_source_block jan1898
_cod_depositor_comments
;
The following automatic conversions were performed:

'_refine_ls_weighting_scheme' value 'calc
w=1/[\s^2^(Fo^2^)+(0.0443P)^2^+0.2883P] where P=(Fo^2^+2Fc^2^)/3' was
changed to 'calc'. New tag '_refine_ls_weighting_details' was
created. The value of the new tag was set to
'w=1/[\s^2^(Fo^2^)+(0.0443P)^2^+0.2883P] where P=(Fo^2^+2Fc^2^)/3'.

Automatic conversion script
Id: cif_fix_values 3143 2015-03-26 13:38:13Z robertas 
;
_cod_original_sg_symbol_H-M P-1
_cod_database_code 7009622

loop_
_symmetry_equiv_pos_as_xyz
'x, y, z'
'-x, -y, -z'

loop_
_atom_site_aniso_label
_atom_site_aniso_U_11
_atom_site_aniso_U_22
_atom_site_aniso_U_33
_atom_site_aniso_U_23
_atom_site_aniso_U_13
_atom_site_aniso_U_12
Li 0.0283(13) 0.0281(13) 0.0208(12) 0.0020(10) 0.0043(10) -0.0043(10)
Si1 0.0187(2) 0.0215(2) 0.0187(2) 0.00241(14) 0.00276(14) 0.00300(14)
Si2 0.0248(2) 0.0227(2) 0.0315(2) 0.0062(2) 0.0077(2) 0.0064(2)
O 0.0257(5) 0.0343(6) 0.0207(5) 0.0019(4) 0.0023(4) -0.0053(4)
N 0.0194(5) 0.0202(6) 0.0181(5) 0.0054(4) 0.0041(4) 0.0026(4)
C1 0.0201(6) 0.0185(6) 0.0155(6) 0.0021(5) 0.0016(5) 0.0001(5)
C2 0.0232(7) 0.0202(7) 0.0290(8) 0.0068(6) 0.0091(6) 0.0032(5)
C3 0.0222(6) 0.0187(6) 0.0190(6) 0.0039(5) 0.0054(5) 0.0034(5)
C4 0.0300(8) 0.0261(7) 0.0207(7) 0.0045(6) 0.0041(6) 0.0060(6)
C5 0.0479(10) 0.0314(8) 0.0212(7) 0.0101(6) 0.0110(7) 0.0103(7)
C6 0.0486(10) 0.0292(8) 0.0369(9) 0.0120(7) 0.0204(8) -0.0007(7)
C7 0.0327(9) 0.0320(9) 0.0408(10) 0.0061(7) 0.0095(7) -0.0081(7)
C8 0.0265(7) 0.0262(7) 0.0247(7) 0.0051(6) 0.0031(6) -0.0015(6)
C9 0.0208(7) 0.0355(9) 0.0337(9) -0.0010(7) 0.0006(6) 0.0060(6)
C10 0.0412(9) 0.0392(9) 0.0225(8) 0.0035(7) 0.0108(7) 0.0130(7)
C11 0.0310(8) 0.0243(8) 0.0389(9) -0.0012(7) 0.0021(7) 0.0037(6)
C12 0.0431(10) 0.0249(8) 0.0590(12) 0.0090(8) 0.0201(9) 0.0064(7)
C13 0.0444(11) 0.0568(13) 0.0420(11) 0.0020(9) -0.0038(9) 0.0203(10)
C14 0.0345(9) 0.0351(9) 0.0462(10) 0.0094(8) 0.0162(8) 0.0146(7)
C15 0.0291(8) 0.0426(9) 0.0200(7) 0.0030(6) 0.0032(6) -0.0039(7)
C16 0.0301(9) 0.0605(12) 0.0320(9) 0.0123(9) -0.0007(7) -0.0013(8)
C17 0.0337(9) 0.0500(11) 0.0367(10) 0.0004(8) 0.0006(8) -0.0143(8)
C18 0.0265(7) 0.0279(8) 0.0301(8) 0.0023(6) 0.0071(6) -0.0021(6)

loop_
_atom_site_label
_atom_site_type_symbol
_atom_site_fract_x
_atom_site_fract_y
_atom_site_fract_z
_atom_site_U_iso_or_equiv
_atom_site_thermal_displace_type
_atom_site_occupancy
_atom_site_calc_flag
_atom_site_refinement_flags
_atom_site_disorder_group
Li Li 0.0779(3) 0.0924(3) 0.0610(3) 0.0264(5) Uani 1 d . .
Si1 Si -0.17674(4) 0.02636(4) 0.21121(4) 0.01952(10) Uani 1 d . .
Si2 Si 0.22130(4) -0.32866(4) 0.17747(4) 0.02556(11) Uani 1 d . .
O O 0.23672(11) 0.17089(11) 0.17914(10) 0.0277(2) Uani 1 d . .
N N -0.05597(12) -0.04754(12) 0.13582(11) 0.0190(2) Uani 1 d . .
C1 C 0.00072(14) -0.15842(13) 0.17346(13) 0.0183(3) Uani 1 d . .
C2 C 0.1249(2) -0.18837(14) 0.14034(15) 0.0235(3) Uani 1 d . .
H2 H 0.1699(2) -0.12566(14) 0.08884(15) 0.028 Uiso 1 calc R .
C3 C -0.08089(14) -0.25398(14) 0.25129(13) 0.0196(3) Uani 1 d . .
C4 C -0.0301(2) -0.2784(2) 0.37683(14) 0.0252(3) Uani 1 d . .
H4 H 0.0572(2) -0.2336(2) 0.41466(14) 0.030 Uiso 1 calc R .
C5 C -0.1063(2) -0.3680(2) 0.4475(2) 0.0323(4) Uani 1 d . .
H5 H -0.0706(2) -0.3841(2) 0.5331(2) 0.039 Uiso 1 calc R .
C6 C -0.2333(2) -0.4335(2) 0.3939(2) 0.0374(4) Uani 1 d . .
H6 H -0.2851(2) -0.4945(2) 0.4423(2) 0.045 Uiso 1 calc R .
C7 C -0.2851(2) -0.4099(2) 0.2689(2) 0.0358(4) Uani 1 d . .
H7 H -0.3723(2) -0.4551(2) 0.2314(2) 0.043 Uiso 1 calc R .
C8 C -0.2095(2) -0.3204(2) 0.1987(2) 0.0262(3) Uani 1 d . .
H8 H -0.2461(2) -0.3041(2) 0.1135(2) 0.031 Uiso 1 calc R .
C9 C -0.3544(2) -0.0080(2) 0.1202(2) 0.0301(3) Uani 1 d . .
H9A H -0.3496(2) 0.0108(2) 0.0293(2) 0.045 Uiso 1 calc R .
H9B H -0.4154(2) 0.0482(2) 0.1577(2) 0.045 Uiso 1 calc R .
H9C H -0.3916(2) -0.1009(2) 0.1260(2) 0.045 Uiso 1 calc R .
C10 C -0.1976(2) -0.0124(2) 0.3824(2) 0.0330(4) Uani 1 d . .
H10A H -0.1068(2) 0.0040(2) 0.4349(2) 0.050 Uiso 1 calc R .
H10B H -0.2365(2) -0.1052(2) 0.3852(2) 0.050 Uiso 1 calc R .
H10C H -0.2603(2) 0.0439(2) 0.4169(2) 0.050 Uiso 1 calc R .
C11 C -0.1198(2) 0.2086(2) 0.2167(2) 0.0317(4) Uani 1 d . .
H11A H -0.0266(2) 0.2290(2) 0.2641(2) 0.048 Uiso 1 calc R .
H11B H -0.1848(2) 0.2547(2) 0.2606(2) 0.048 Uiso 1 calc R .
H11C H -0.1183(2) 0.2374(2) 0.1283(2) 0.048 Uiso 1 calc R .
C12 C 0.1111(2) -0.4909(2) 0.1840(2) 0.0409(4) Uani 1 d . .
H12A H 0.1707(2) -0.5590(2) 0.2041(2) 0.061 Uiso 1 calc R .
H12B H 0.0555(2) -0.5143(2) 0.1000(2) 0.061 Uiso 1 calc R .
H12C H 0.0493(2) -0.4848(2) 0.2512(2) 0.061 Uiso 1 calc R .
C13 C 0.3399(2) -0.2936(2) 0.3328(2) 0.0473(5) Uani 1 d . .
H13A H 0.3895(2) -0.3693(2) 0.3501(2) 0.071 Uiso 1 calc R .
H13B H 0.2851(2) -0.2781(2) 0.4039(2) 0.071 Uiso 1 calc R .
H13C H 0.4070(2) -0.2151(2) 0.3257(2) 0.071 Uiso 1 calc R .
C14 C 0.3381(2) -0.3465(2) 0.0486(2) 0.0366(4) Uani 1 d . .
H14A H 0.3904(2) -0.4204(2) 0.0662(2) 0.055 Uiso 1 calc R .
H14B H 0.4029(2) -0.2650(2) 0.0481(2) 0.055 Uiso 1 calc R .
H14C H 0.2820(2) -0.3634(2) -0.0359(2) 0.055 Uiso 1 calc R .
C15 C 0.2464(2) 0.1288(2) 0.31074(15) 0.0313(4) Uani 1 d . .
H15A H 0.2110(2) 0.0338(2) 0.31198(15) 0.038 Uiso 1 calc R .
H15B H 0.1921(2) 0.1798(2) 0.36436(15) 0.038 Uiso 1 calc R .
C16 C 0.3982(2) 0.1546(2) 0.3602(2) 0.0416(4) Uani 1 d . .
H16A H 0.4469(2) 0.0800(2) 0.3359(2) 0.050 Uiso 1 calc R .
H16B H 0.4127(2) 0.1710(2) 0.4554(2) 0.050 Uiso 1 calc R .
C17 C 0.4468(2) 0.2778(2) 0.2922(2) 0.0423(5) Uani 1 d . .
H17A H 0.4267(2) 0.3584(2) 0.3384(2) 0.051 Uiso 1 calc R .
H17B H 0.5476(2) 0.2857(2) 0.2848(2) 0.051 Uiso 1 calc R .
C18 C 0.3629(2) 0.2549(2) 0.1613(2) 0.0284(3) Uani 1 d . .
H18A H 0.3414(2) 0.3397(2) 0.1275(2) 0.034 Uiso 1 calc R .
H18B H 0.4149(2) 0.2115(2) 0.0993(2) 0.034 Uiso 1 calc R .

loop_
_atom_type_symbol
_atom_type_description
_atom_type_scat_dispersion_real
_atom_type_scat_dispersion_imag
_atom_type_scat_source
C C 0.0033 0.0016 'International Tables Vol C Tables 4.2.6.8 and 6.1.1.4'
H H 0.0000 0.0000 'International Tables Vol C Tables 4.2.6.8 and 6.1.1.4'
N N 0.0061 0.0033 'International Tables Vol C Tables 4.2.6.8 and 6.1.1.4'
Si Si 0.0817 0.0704 'International Tables Vol C Tables 4.2.6.8 and 6.1.1.4'
Li Li -0.0003 0.0001 'International Tables Vol C Tables 4.2.6.8 and 6.1.1.4'
O O 0.0106 0.0060 'International Tables Vol C Tables 4.2.6.8 and 6.1.1.4'

loop_
_geom_angle_atom_site_label_1
_geom_angle_atom_site_label_2
_geom_angle_atom_site_label_3
_geom_angle
_geom_angle_site_symmetry_1
_geom_angle_site_symmetry_3
_geom_angle_publ_flag
O Li N 115.45(13) . . ?
O Li N 131.28(14) . 2 ?
N Li N 106.04(12) . 2 ?
O Li Li 155.0(2) . 2 ?
N Li Li 53.23(10) . 2 ?
N Li Li 52.81(10) 2 2 ?
O Li C1 128.25(13) . 2 ?
N Li C1 115.99(12) . 2 ?
N Li C1 31.48(6) 2 2 ?
Li Li C1 69.66(12) 2 2 ?
O Li Si1 109.84(11) . . ?
N Li Si1 31.43(5) . . ?
N Li Si1 118.87(11) 2 . ?
Li Li Si1 72.26(12) 2 . ?
C1 Li Si1 110.66(10) 2 . ?
N Si1 C9 112.48(7) . . ?
N Si1 C10 117.84(7) . . ?
C9 Si1 C10 105.99(8) . . ?
N Si1 C11 106.67(7) . . ?
C9 Si1 C11 107.99(8) . . ?
C10 Si1 C11 105.31(8) . . ?
N Si1 Li 38.35(7) . . ?
C9 Si1 Li 119.48(7) . . ?
C10 Si1 Li 133.93(8) . . ?
C11 Si1 Li 68.73(8) . . ?
C2 Si2 C12 115.20(8) . . ?
C2 Si2 C14 107.93(8) . . ?
C12 Si2 C14 107.66(9) . . ?
C2 Si2 C13 111.18(9) . . ?
C12 Si2 C13 108.89(10) . . ?
C14 Si2 C13 105.47(9) . . ?
C18 O C15 109.24(12) . . ?
C18 O Li 132.87(12) . . ?
C15 O Li 117.40(12) . . ?
C1 N Si1 126.26(10) . . ?
C1 N Li 114.80(12) . . ?
Si1 N Li 110.22(10) . . ?
C1 N Li 97.22(12) . 2 ?
Si1 N Li 122.69(10) . 2 ?
Li N Li 73.96(12) . 2 ?
C2 C1 N 123.65(12) . . ?
C2 C1 C3 118.14(12) . . ?
N C1 C3 118.18(12) . . ?
C2 C1 Li 92.56(11) . 2 ?
N C1 Li 51.30(9) . 2 ?
C3 C1 Li 126.24(11) . 2 ?
C1 C2 Si2 131.79(11) . . ?
C8 C3 C4 118.44(13) . . ?
C8 C3 C1 120.41(13) . . ?
C4 C3 C1 121.15(13) . . ?
C3 C4 C5 120.6(2) . . ?
C6 C5 C4 120.3(2) . . ?
C5 C6 C7 119.68(15) . . ?
C6 C7 C8 120.0(2) . . ?
C7 C8 C3 120.98(15) . . ?
O C15 C16 105.31(13) . . ?
C15 C16 C17 102.19(15) . . ?
C18 C17 C16 102.77(14) . . ?
O C18 C17 106.37(13) . . ?

loop_
_geom_bond_atom_site_label_1
_geom_bond_atom_site_label_2
_geom_bond_distance
_geom_bond_site_symmetry_2
_geom_bond_publ_flag
Li O 1.933(3) . ?
Li N 2.051(3) . ?
Li N 2.063(3) 2 ?
Li Li 2.474(5) 2 ?
Li C1 2.622(3) 2 ?
Li Si1 3.102(3) . ?
Si1 N 1.7241(13) . ?
Si1 C9 1.868(2) . ?
Si1 C10 1.871(2) . ?
Si1 C11 1.872(2) . ?
Si2 C2 1.850(2) . ?
Si2 C12 1.867(2) . ?
Si2 C14 1.874(2) . ?
Si2 C13 1.875(2) . ?
O C18 1.444(2) . ?
O C15 1.452(2) . ?
N C1 1.380(2) . ?
N Li 2.063(3) 2 ?
C1 C2 1.367(2) . ?
C1 C3 1.503(2) . ?
C1 Li 2.622(3) 2 ?
C3 C8 1.391(2) . ?
C3 C4 1.391(2) . ?
C4 C5 1.393(2) . ?
C5 C6 1.379(3) . ?
C6 C7 1.386(3) . ?
C7 C8 1.386(2) . ?
C15 C16 1.502(2) . ?
C16 C17 1.521(3) . ?
C17 C18 1.503(2) . ?
